data_4127142
loop_
_publ_author_name
'Paul, Mithun'
'Chakraborty, Shaunak'
'Desiraju, Gautam R.'

_publ_section_title
;
 Six-component Molecular Solids, ABC[D1-(x+y)ExFy]2.
;
_journal_name_full 'Journal of the American Chemical Society'
_journal_paper_doi 10.1021/jacs.7b12501
_journal_year 2018
_chemical_formula_moiety 'C8 H6 S2, C8 H12 N2, 2(C6 H5 Cl O2)'
_chemical_formula_sum 'C28 H28 Cl2 N2 O4 S2'
_chemical_formula_weight 591.54
_chemical_name_systematic
;
 ?
;
_space_group_crystal_system monoclinic
_space_group_IT_number 14
_space_group_name_Hall '-P 2ybc'
_space_group_name_H-M_alt 'P 1 21/c 1'
_symmetry_space_group_name_Hall '-P 2ybc'
_symmetry_space_group_name_H-M 'P 1 21/c 1'
_atom_sites_solution_hydrogens mixed
_audit_creation_method SHELXL-2013
_cell_angle_alpha 90
_cell_angle_beta 134.41(5)
_cell_angle_gamma 90
_cell_formula_units_Z 2
_cell_length_a 8.082(9)
_cell_length_b 21.71(2)
_cell_length_c 11.352(9)
_cell_measurement_reflns_used 3510
_cell_measurement_temperature 293(2)
_cell_measurement_theta_max 33.7
_cell_measurement_theta_min 2.7
_cell_volume 1423(3)
_computing_structure_refinement 'SHELXL-2013 (Sheldrick, 2013)'
_diffrn_ambient_temperature 293(2)
_diffrn_measured_fraction_theta_full 0.994
_diffrn_measured_fraction_theta_max 0.996
_diffrn_measurement_device_type CCD
_diffrn_radiation_type MoK\a
_diffrn_radiation_wavelength 0.71073
_diffrn_reflns_av_R_equivalents 0.0790
_diffrn_reflns_av_unetI/netI 0.0470
_diffrn_reflns_Laue_measured_fraction_full 0.994
_diffrn_reflns_Laue_measured_fraction_max 0.996
_diffrn_reflns_limit_h_max 10
_diffrn_reflns_limit_h_min -10
_diffrn_reflns_limit_k_max 28
_diffrn_reflns_limit_k_min -28
_diffrn_reflns_limit_l_max 14
_diffrn_reflns_limit_l_min -14
_diffrn_reflns_number 14613
_diffrn_reflns_point_group_measured_fraction_full 0.994
_diffrn_reflns_point_group_measured_fraction_max 0.996
_diffrn_reflns_theta_full 25.242
_diffrn_reflns_theta_max 27.499
_diffrn_reflns_theta_min 1.876
_exptl_absorpt_coefficient_mu 0.412
_exptl_crystal_density_diffrn 1.381
_exptl_crystal_description block
_exptl_crystal_F_000 616
_exptl_crystal_size_max 0.640
_exptl_crystal_size_mid 0.210
_exptl_crystal_size_min 0.150
_refine_diff_density_max 0.351
_refine_diff_density_min -0.478
_refine_diff_density_rms 0.087
_refine_ls_extinction_method none
_refine_ls_goodness_of_fit_ref 1.091
_refine_ls_hydrogen_treatment constr
_refine_ls_matrix_type full
_refine_ls_number_parameters 174
_refine_ls_number_reflns 3261
_refine_ls_number_restraints 0
_refine_ls_restrained_S_all 1.091
_refine_ls_R_factor_all 0.1144
_refine_ls_R_factor_gt 0.0995
_refine_ls_shift/su_max 0.000
_refine_ls_shift/su_mean 0.000
_refine_ls_structure_factor_coef Fsqd
_refine_ls_weighting_details
;
 w=1/[\s^2^(Fo^2^)+(0.1079P)^2^+3.8292P]
 where P=(Fo^2^+2Fc^2^)/3
;
_refine_ls_weighting_scheme calc
_refine_ls_wR_factor_gt 0.2777
_refine_ls_wR_factor_ref 0.2876
_reflns_Friedel_coverage 0.000
_reflns_number_gt 2682
_reflns_number_total 3261
_reflns_threshold_expression 'I > 2\s(I)'
_cod_data_source_file ja7b12501_si_003.cif
_cod_data_source_block T2
_cod_database_code 4127142
_shelx_space_group_comment
;
The symmetry employed for this shelxl refinement is uniquely defined
by the following loop, which should always be used as a source of
symmetry information in preference to the above space-group names.
They are only intended as comments.
;
_shelx_estimated_absorpt_t_min 0.779
_shelx_estimated_absorpt_t_max 0.941
_shelxl_version_number 2013-2

loop_
_space_group_symop_operation_xyz
'x, y, z'
'-x, y+1/2, -z+1/2'
'-x, -y, -z'
'x, -y-1/2, z-1/2'

loop_
_atom_site_label
_atom_site_type_symbol
_atom_site_fract_x
_atom_site_fract_y
_atom_site_fract_z
_atom_site_U_iso_or_equiv
_atom_site_adp_type
_atom_site_occupancy
_atom_site_site_symmetry_order
_atom_site_calc_flag
_atom_site_refinement_flags_posn
_atom_site_refinement_flags_adp
S1 S 0.1363(4) -0.00569(9) -0.2501(3) 0.0862(6) Uani 1 1 d . .
C11 C 0.1702(14) -0.0813(4) -0.1971(11) 0.088(2) Uani 1 1 d . .
H11 H 0.2253 -0.0953 -0.0975 0.106 Uiso 1 1 calc R U
C12 C 0.1066(15) -0.1182(4) -0.3189(11) 0.092(2) Uani 1 1 d . .
H12 H 0.1152 -0.1609 -0.3101 0.110 Uiso 1 1 calc R U
C13 C 0.0255(12) -0.0872(3) -0.4615(10) 0.0783(19) Uani 1 1 d . .
H13 H -0.0259 -0.1067 -0.5552 0.094 Uiso 1 1 calc R U
C14 C 0.0331(10) -0.0237(3) -0.4425(8) 0.0662(16) Uani 1 1 d . .
N1 N -0.5465(7) -0.04835(18) -0.5987(5) 0.0467(9) Uani 1 1 d . .
C7 C -0.6701(11) 0.0204(3) -0.8183(7) 0.0674(15) Uani 1 1 d . .
H7A H -0.6798 -0.0184 -0.8634 0.101 Uiso 1 1 calc R U
H7B H -0.5675 0.0473 -0.8093 0.101 Uiso 1 1 calc R U
H7C H -0.8213 0.0387 -0.8895 0.101 Uiso 1 1 calc R U
C8 C -0.5791(8) 0.0104(2) -0.6507(6) 0.0451(10) Uani 1 1 d . .
C9 C -0.4676(8) -0.0595(2) -0.4512(6) 0.0471(11) Uani 1 1 d . .
C10 C -0.4364(12) -0.1264(3) -0.4011(8) 0.0705(16) Uani 1 1 d . .
H10A H -0.5663 -0.1499 -0.4933 0.106 Uiso 1 1 calc R U
H10B H -0.4266 -0.1295 -0.3120 0.106 Uiso 1 1 calc R U
H10C H -0.2967 -0.1421 -0.3661 0.106 Uiso 1 1 calc R U
Cl1 Cl 0.1752(2) -0.25421(7) -0.5369(2) 0.0653(5) Uani 1 1 d . .
O1 O 0.3223(6) -0.35505(17) -0.3098(5) 0.0586(10) Uani 1 1 d . .
H1 H 0.3512 -0.3857 -0.2558 0.088 Uiso 1 1 d R U
O2 O -0.2721(7) -0.21071(18) -0.6812(5) 0.0660(11) Uani 1 1 d . .
H2 H -0.4123 -0.2065 -0.7428 0.099 Uiso 1 1 d R U
C1 C 0.0200(8) -0.2839(2) -0.4965(6) 0.0429(10) Uani 1 1 d . .
C2 C 0.1092(8) -0.3334(2) -0.3866(6) 0.0454(10) Uani 1 1 d . .
C3 C -0.0235(9) -0.3576(2) -0.3598(7) 0.0561(13) Uani 1 1 d . .
H3 H 0.0331 -0.3900 -0.2866 0.067 Uiso 1 1 calc R U
C4 C -0.2357(10) -0.3330(3) -0.4419(7) 0.0586(13) Uani 1 1 d . .
H4 H -0.3225 -0.3497 -0.4239 0.070 Uiso 1 1 calc R U
C5 C -0.3278(10) -0.2842(3) -0.5510(7) 0.0567(13) Uani 1 1 d . .
H5 H -0.4731 -0.2684 -0.6051 0.068 Uiso 1 1 calc R U
C6 C -0.1980(9) -0.2594(2) -0.5778(6) 0.0496(11) Uani 1 1 d . .

loop_
_atom_site_aniso_label
_atom_site_aniso_U_11
_atom_site_aniso_U_22
_atom_site_aniso_U_33
_atom_site_aniso_U_23
_atom_site_aniso_U_13
_atom_site_aniso_U_12
S1 0.0909(13) 0.0790(12) 0.0878(12) -0.0174(9) 0.0622(11) 0.0055(10)
C11 0.090(5) 0.086(5) 0.097(5) 0.006(4) 0.068(5) 0.009(4)
C12 0.095(5) 0.066(4) 0.112(6) -0.005(4) 0.072(5) -0.002(4)
C13 0.075(4) 0.054(3) 0.099(5) -0.014(3) 0.059(4) -0.005(3)
C14 0.047(3) 0.059(3) 0.081(4) -0.023(3) 0.040(3) -0.004(2)
N1 0.043(2) 0.040(2) 0.047(2) -0.0029(16) 0.0278(18) -0.0023(16)
C7 0.071(4) 0.078(4) 0.047(3) 0.001(3) 0.039(3) -0.003(3)
C8 0.038(2) 0.042(2) 0.040(2) 0.0021(18) 0.0214(19) -0.0018(18)
C9 0.040(2) 0.038(2) 0.049(2) 0.0015(19) 0.026(2) -0.0018(18)
C10 0.077(4) 0.044(3) 0.076(4) 0.009(3) 0.049(3) 0.000(3)
Cl1 0.0552(8) 0.0634(8) 0.0781(10) 0.0232(7) 0.0469(7) 0.0046(6)
O1 0.053(2) 0.050(2) 0.068(2) 0.0150(17) 0.0404(19) 0.0051(16)
O2 0.050(2) 0.056(2) 0.070(2) 0.0177(19) 0.0340(19) 0.0103(17)
C1 0.042(2) 0.035(2) 0.044(2) -0.0030(17) 0.027(2) -0.0089(17)
C2 0.044(2) 0.037(2) 0.045(2) -0.0045(18) 0.027(2) -0.0071(18)
C3 0.055(3) 0.051(3) 0.054(3) 0.005(2) 0.035(3) -0.007(2)
C4 0.063(3) 0.066(3) 0.064(3) -0.004(3) 0.051(3) -0.007(3)
C5 0.053(3) 0.063(3) 0.061(3) -0.005(3) 0.042(3) 0.001(2)
C6 0.048(3) 0.039(2) 0.051(3) -0.0056(19) 0.031(2) -0.0028(19)

loop_
_atom_type_symbol
_atom_type_description
_atom_type_scat_dispersion_real
_atom_type_scat_dispersion_imag
_atom_type_scat_source
C C 0.0033 0.0016 'International Tables Vol C Tables 4.2.6.8 and 6.1.1.4'
H H 0.0000 0.0000 'International Tables Vol C Tables 4.2.6.8 and 6.1.1.4'
N N 0.0061 0.0033 'International Tables Vol C Tables 4.2.6.8 and 6.1.1.4'
O O 0.0106 0.0060 'International Tables Vol C Tables 4.2.6.8 and 6.1.1.4'
Cl Cl 0.1484 0.1585 'International Tables Vol C Tables 4.2.6.8 and 6.1.1.4'
S S 0.1246 0.1234 'International Tables Vol C Tables 4.2.6.8 and 6.1.1.4'

loop_
_geom_angle_atom_site_label_1
_geom_angle_atom_site_label_2
_geom_angle_atom_site_label_3
_geom_angle
_geom_angle_site_symmetry_1
_geom_angle_site_symmetry_3
C11 S1 C14 92.5(4) . .
C12 C11 S1 111.0(7) . .
C12 C11 H11 124.5 . .
S1 C11 H11 124.5 . .
C11 C12 C13 115.2(7) . .
C11 C12 H12 122.4 . .
C13 C12 H12 122.4 . .
C14 C13 C12 111.0(7) . .
C14 C13 H13 124.5 . .
C12 C13 H13 124.5 . .
C13 C14 C14 128.3(8) . 3_554
C13 C14 S1 110.2(6) . .
C14 C14 S1 121.4(6) 3_554 .
C9 N1 C8 119.7(4) . .
C8 C7 H7A 109.5 . .
C8 C7 H7B 109.5 . .
H7A C7 H7B 109.5 . .
C8 C7 H7C 109.5 . .
H7A C7 H7C 109.5 . .
H7B C7 H7C 109.5 . .
N1 C8 C9 119.7(4) . 3_454
N1 C8 C7 117.6(5) . .
C9 C8 C7 122.7(5) 3_454 .
N1 C9 C8 120.6(4) . 3_454
N1 C9 C10 117.0(5) . .
C8 C9 C10 122.4(5) 3_454 .
C9 C10 H10A 109.5 . .
C9 C10 H10B 109.5 . .
H10A C10 H10B 109.5 . .
C9 C10 H10C 109.5 . .
H10A C10 H10C 109.5 . .
H10B C10 H10C 109.5 . .
C2 O1 H1 109.3 . .
C6 O2 H2 109.4 . .
C6 C1 C2 120.2(4) . .
C6 C1 Cl1 119.6(4) . .
C2 C1 Cl1 120.2(4) . .
O1 C2 C3 123.3(4) . .
O1 C2 C1 117.8(4) . .
C3 C2 C1 118.9(5) . .
C4 C3 C2 119.5(5) . .
C4 C3 H3 120.3 . .
C2 C3 H3 120.3 . .
C3 C4 C5 122.8(5) . .
C3 C4 H4 118.6 . .
C5 C4 H4 118.6 . .
C4 C5 C6 118.5(5) . .
C4 C5 H5 120.8 . .
C6 C5 H5 120.8 . .
O2 C6 C5 122.9(5) . .
O2 C6 C1 116.9(5) . .
C5 C6 C1 120.2(5) . .

loop_
_geom_bond_atom_site_label_1
_geom_bond_atom_site_label_2
_geom_bond_distance
_geom_bond_site_symmetry_2
S1 C11 1.703(9) .
S1 C14 1.752(7) .
C11 C12 1.350(11) .
C11 H11 0.9300 .
C12 C13 1.421(11) .
C12 H12 0.9300 .
C13 C14 1.389(9) .
C13 H13 0.9300 .
C14 C14 1.440(14) 3_554
N1 C9 1.332(7) .
N1 C8 1.351(6) .
C7 C8 1.501(7) .
C7 H7A 0.9600 .
C7 H7B 0.9600 .
C7 H7C 0.9600 .
C8 C9 1.416(7) 3_454
C9 C8 1.416(7) 3_454
C9 C10 1.515(7) .
C10 H10A 0.9600 .
C10 H10B 0.9600 .
C10 H10C 0.9600 .
Cl1 C1 1.732(5) .
O1 C2 1.358(6) .
O1 H1 0.8200 .
O2 C6 1.367(6) .
O2 H2 0.8200 .
C1 C6 1.401(7) .
C1 C2 1.405(6) .
C2 C3 1.405(7) .
C3 C4 1.363(8) .
C3 H3 0.9300 .
C4 C5 1.386(8) .
C4 H4 0.9300 .
C5 C6 1.389(8) .
C5 H5 0.9300 .

loop_
_geom_torsion_atom_site_label_1
_geom_torsion_atom_site_label_2
_geom_torsion_atom_site_label_3
_geom_torsion_atom_site_label_4
_geom_torsion
_geom_torsion_site_symmetry_4
C14 S1 C11 C12 0.0(7) .
S1 C11 C12 C13 -0.5(10) .
C11 C12 C13 C14 0.9(10) .
C12 C13 C14 C14 179.9(8) 3_554
C12 C13 C14 S1 -0.9(8) .
C11 S1 C14 C13 0.5(5) .
C11 S1 C14 C14 179.8(7) 3_554
C9 N1 C8 C9 -0.9(8) 3_454
C9 N1 C8 C7 -179.5(5) .
C8 N1 C9 C8 0.9(8) 3_454
C8 N1 C9 C10 179.6(5) .
C6 C1 C2 O1 -179.3(4) .
Cl1 C1 C2 O1 2.6(6) .
C6 C1 C2 C3 -0.2(7) .
Cl1 C1 C2 C3 -178.3(4) .
O1 C2 C3 C4 179.8(5) .
C1 C2 C3 C4 0.8(8) .
C2 C3 C4 C5 -0.7(9) .
C3 C4 C5 C6 0.1(8) .
C4 C5 C6 O2 -179.1(5) .
C4 C5 C6 C1 0.5(8) .
C2 C1 C6 O2 179.2(4) .
Cl1 C1 C6 O2 -2.7(6) .
C2 C1 C6 C5 -0.4(7) .
Cl1 C1 C6 C5 177.7(4) .
